data_7022625
loop_
_publ_author_name
'Le\~nero, Karina Q Almeida'
'Guari, Yannick'
'Kamer, Paul C. J.'
'van Leeuwen, Piet W. N. M.'
'Donnadieu, Bruno'
'Sabo-Etienne, Sylviane'
'Chaudret, Bruno'
'Lutz, Martin'
'Spek, Anthony L.'

_publ_section_title
;
 Heterolytic activation of dihydrogen by platinum and palladium complexes.
;
_journal_issue 18
_journal_name_full 'Dalton transactions (Cambridge, England : 2003)'
_journal_page_first 6495
_journal_page_last 6512
_journal_paper_doi 10.1039/c3dt32395a
_journal_volume 42
_journal_year 2013
_chemical_formula_moiety 'C52 H46 Fe N P3 Pt, 2(C F3 O3 S), C H2 Cl2'
_chemical_formula_sum 'C55 H48 Cl2 F6 Fe N O6 P3 Pt S2'
_chemical_formula_weight 1411.81
_space_group_IT_number 14
_symmetry_cell_setting monoclinic
_symmetry_space_group_name_Hall '-P 2ybc'
_symmetry_space_group_name_H-M 'P 1 21/c 1'
_atom_sites_solution_hydrogens geom
_atom_sites_solution_primary heavy
_atom_sites_solution_secondary difmap
_audit_creation_method SHELXL-97
_cell_angle_alpha 90.00
_cell_angle_beta 110.495(16)
_cell_angle_gamma 90.00
_cell_formula_units_Z 4
_cell_length_a 10.5447(16)
_cell_length_b 19.4820(15)
_cell_length_c 27.918(4)
_cell_measurement_temperature 150(2)
_cell_volume 5372.2(13)
_computing_cell_refinement DIRAX
_computing_data_collection 'Nonius COLLECT'
_computing_data_reduction EvalCCD
_computing_structure_refinement 'SHELXL-97 (Sheldrick, 1997)'
_computing_structure_solution 'DIRDIF-97 (Beurskens et al., 1997)'
_diffrn_ambient_temperature 150(2)
_diffrn_measured_fraction_theta_full 1.000
_diffrn_measured_fraction_theta_max 1.000
_diffrn_measurement_device_type 'Nonius KappaCCD'
_diffrn_radiation_monochromator graphite
_diffrn_radiation_source 'rotating anode'
_diffrn_radiation_type MoK\a
_diffrn_radiation_wavelength 0.71073
_diffrn_reflns_av_R_equivalents 0.0000
_diffrn_reflns_av_sigmaI/netI 0.0419
_diffrn_reflns_limit_h_max 0
_diffrn_reflns_limit_h_min -12
_diffrn_reflns_limit_k_max 23
_diffrn_reflns_limit_k_min 0
_diffrn_reflns_limit_l_max 33
_diffrn_reflns_limit_l_min -30
_diffrn_reflns_number 17017
_diffrn_reflns_theta_full 25.00
_diffrn_reflns_theta_max 25.00
_diffrn_reflns_theta_min 1.88
_exptl_absorpt_coefficient_mu 3.211
_exptl_absorpt_correction_T_max 0.84
_exptl_absorpt_correction_T_min 0.64
_exptl_absorpt_correction_type analytical
_exptl_crystal_colour yellow
_exptl_crystal_density_diffrn 1.746
_exptl_crystal_density_method 'not measured'
_exptl_crystal_description plate
_exptl_crystal_F_000 2808
_exptl_crystal_size_max 0.21
_exptl_crystal_size_mid 0.18
_exptl_crystal_size_min 0.09
_refine_diff_density_max 1.140
_refine_diff_density_min -0.800
_refine_diff_density_rms 0.158
_refine_ls_extinction_method none
_refine_ls_goodness_of_fit_ref 1.130
_refine_ls_hydrogen_treatment mixed
_refine_ls_matrix_type full
_refine_ls_number_parameters 700
_refine_ls_number_reflns 17017
_refine_ls_number_restraints 0
_refine_ls_restrained_S_all 1.130
_refine_ls_R_factor_all 0.0508
_refine_ls_R_factor_gt 0.0345
_refine_ls_shift/su_max 0.002
_refine_ls_shift/su_mean 0.000
_refine_ls_structure_factor_coef Fsqd
_refine_ls_weighting_details 'calc w=1/[\s^2^(Fo^2^)+(0.0385P)^2^+17.5872P] where P=(Fo^2^+2Fc^2^)/3'
_refine_ls_weighting_scheme calc
_refine_ls_wR_factor_gt 0.0973
_refine_ls_wR_factor_ref 0.1072
_reflns_number_gt 14107
_reflns_number_total 17017
_reflns_threshold_expression I>2\s(I)
_cod_data_source_file c3dt32395a.txt
_cod_data_source_block Pt2a-Me
_cod_original_cell_volume 5372.2(12)
_cod_original_sg_symbol_H-M 'P 21/c'
_cod_database_code 7022625

loop_
_symmetry_equiv_pos_as_xyz
'x, y, z'
'-x, y+1/2, -z+1/2'
'-x, -y, -z'
'x, -y-1/2, z-1/2'

loop_
_atom_site_label
_atom_site_type_symbol
_atom_site_fract_x
_atom_site_fract_y
_atom_site_fract_z
_atom_site_U_iso_or_equiv
_atom_site_adp_type
_atom_site_occupancy
_atom_site_symmetry_multiplicity
_atom_site_calc_flag
_atom_site_refinement_flags
Pt1 Pt 0.520246(16) 0.441609(8) 0.304605(6) 0.01465(6) Uani 1 1 d .
H1 H 0.562(5) 0.361(3) 0.303(2) 0.035(15) Uiso 1 1 d .
P2 P 0.63582(11) 0.41868(6) 0.38916(4) 0.0146(2) Uani 1 1 d .
P3 P 0.44837(11) 0.55346(6) 0.31220(4) 0.0144(2) Uani 1 1 d .
P4 P 0.41382(11) 0.41118(6) 0.22151(4) 0.0154(2) Uani 1 1 d .
C5 C 0.6951(5) 0.4842(2) 0.43699(17) 0.0185(10) Uani 1 1 d .
C6 C 0.8336(5) 0.5063(2) 0.45922(18) 0.0225(11) Uani 1 1 d .
H6 H 0.9083 0.4869 0.4525 0.027 Uiso 1 1 calc R
C7 C 0.8403(5) 0.5618(3) 0.49271(19) 0.0284(12) Uani 1 1 d .
H7 H 0.9196 0.5865 0.5118 0.034 Uiso 1 1 calc R
C8 C 0.7073(5) 0.5739(3) 0.49265(19) 0.0275(12) Uani 1 1 d .
H8 H 0.6828 0.6076 0.5124 0.033 Uiso 1 1 calc R
C9 C 0.6179(5) 0.5276(2) 0.45848(18) 0.0225(10) Uani 1 1 d .
H9 H 0.5229 0.5253 0.4509 0.027 Uiso 1 1 calc R
Fe10 Fe 0.71299(6) 0.58462(3) 0.42023(2) 0.01799(15) Uani 1 1 d .
C11 C 0.8081(5) 0.6455(3) 0.3827(2) 0.0278(12) Uani 1 1 d .
H11 H 0.9026 0.6511 0.3902 0.033 Uiso 1 1 calc R
C12 C 0.7280(5) 0.6859(3) 0.4020(2) 0.0299(12) Uani 1 1 d .
H12 H 0.7591 0.7229 0.4253 0.036 Uiso 1 1 calc R
C13 C 0.5934(5) 0.6627(2) 0.38117(18) 0.0221(10) Uani 1 1 d .
H13 H 0.5179 0.6817 0.3876 0.027 Uiso 1 1 calc R
C14 C 0.5899(4) 0.6056(2) 0.34856(17) 0.0166(9) Uani 1 1 d .
C15 C 0.7258(4) 0.5948(2) 0.35004(18) 0.0213(10) Uani 1 1 d .
H15 H 0.7551 0.5600 0.3324 0.026 Uiso 1 1 calc R
C16 C 0.5408(5) 0.3608(2) 0.41499(19) 0.0208(10) Uani 1 1 d .
C17 C 0.4431(5) 0.3180(2) 0.3823(2) 0.0280(12) Uani 1 1 d .
H17 H 0.4205 0.3219 0.3463 0.034 Uiso 1 1 calc R
C18 C 0.3783(5) 0.2691(3) 0.4023(3) 0.0385(15) Uani 1 1 d .
H18 H 0.3115 0.2398 0.3800 0.046 Uiso 1 1 calc R
C19 C 0.4111(6) 0.2636(3) 0.4544(3) 0.0426(16) Uani 1 1 d .
H19 H 0.3673 0.2303 0.4679 0.051 Uiso 1 1 calc R
C20 C 0.5073(6) 0.3062(3) 0.4870(2) 0.0402(15) Uani 1 1 d .
H20 H 0.5300 0.3021 0.5230 0.048 Uiso 1 1 calc R
C21 C 0.5707(5) 0.3549(3) 0.4673(2) 0.0300(12) Uani 1 1 d .
H21 H 0.6356 0.3848 0.4899 0.036 Uiso 1 1 calc R
C22 C 0.7930(4) 0.3721(2) 0.39793(17) 0.0170(10) Uani 1 1 d .
C23 C 0.8638(5) 0.3850(3) 0.36592(19) 0.0250(11) Uani 1 1 d .
H23 H 0.8311 0.4176 0.3391 0.030 Uiso 1 1 calc R
C24 C 0.9849(5) 0.3495(3) 0.3733(2) 0.0287(12) Uani 1 1 d .
H24 H 1.0345 0.3584 0.3514 0.034 Uiso 1 1 calc R
C25 C 1.0321(5) 0.3025(3) 0.4114(2) 0.0298(12) Uani 1 1 d .
H25 H 1.1138 0.2786 0.4156 0.036 Uiso 1 1 calc R
C26 C 0.9622(5) 0.2893(3) 0.4439(2) 0.0269(11) Uani 1 1 d .
H26 H 0.9952 0.2565 0.4705 0.032 Uiso 1 1 calc R
C27 C 0.8443(5) 0.3244(2) 0.43721(18) 0.0203(10) Uani 1 1 d .
H27 H 0.7966 0.3160 0.4599 0.024 Uiso 1 1 calc R
C28 C 0.3294(4) 0.5565(2) 0.34602(17) 0.0176(10) Uani 1 1 d .
C29 C 0.2735(5) 0.6177(3) 0.35390(19) 0.0251(11) Uani 1 1 d .
H29 H 0.2954 0.6590 0.3404 0.030 Uiso 1 1 calc R
C30 C 0.1870(5) 0.6199(3) 0.3809(2) 0.0363(14) Uani 1 1 d .
H30 H 0.1508 0.6626 0.3864 0.044 Uiso 1 1 calc R
C31 C 0.1524(6) 0.5606(3) 0.4001(2) 0.0401(14) Uani 1 1 d .
H31 H 0.0951 0.5620 0.4198 0.048 Uiso 1 1 calc R
C32 C 0.2028(5) 0.4985(3) 0.3900(2) 0.0331(12) Uani 1 1 d .
H32 H 0.1766 0.4569 0.4018 0.040 Uiso 1 1 calc R
C33 C 0.2894(5) 0.4967(3) 0.36356(18) 0.0230(11) Uani 1 1 d .
H33 H 0.3228 0.4537 0.3570 0.028 Uiso 1 1 calc R
C34 C 0.3647(5) 0.6085(2) 0.25739(17) 0.0184(10) Uani 1 1 d .
C35 C 0.4407(5) 0.6560(2) 0.24159(19) 0.0253(11) Uani 1 1 d .
H35 H 0.5364 0.6570 0.2576 0.030 Uiso 1 1 calc R
C36 C 0.3769(6) 0.7016(3) 0.2027(2) 0.0339(13) Uani 1 1 d .
H36 H 0.4286 0.7350 0.1927 0.041 Uiso 1 1 calc R
C37 C 0.2394(6) 0.6989(3) 0.1785(2) 0.0379(14) Uani 1 1 d .
H37 H 0.1962 0.7302 0.1516 0.046 Uiso 1 1 calc R
C38 C 0.1638(6) 0.6513(3) 0.1926(2) 0.0351(13) Uani 1 1 d .
H38 H 0.0686 0.6496 0.1754 0.042 Uiso 1 1 calc R
C39 C 0.2257(5) 0.6054(3) 0.23221(19) 0.0275(11) Uani 1 1 d .
H39 H 0.1732 0.5722 0.2419 0.033 Uiso 1 1 calc R
C40 C 0.3260(4) 0.4732(2) 0.17109(17) 0.0164(9) Uani 1 1 d .
N41 N 0.4045(4) 0.5214(2) 0.16076(15) 0.0201(8) Uani 1 1 d .
H41 H 0.4907 0.5228 0.1800 0.024 Uiso 1 1 calc R
C42 C 0.3581(5) 0.5675(2) 0.12258(18) 0.0233(11) Uani 1 1 d .
C43 C 0.4565(6) 0.6156(3) 0.1142(2) 0.0347(13) Uani 1 1 d .
H43A H 0.5298 0.6243 0.1467 0.052 Uiso 1 1 calc R
H43B H 0.4110 0.6589 0.1004 0.052 Uiso 1 1 calc R
H43C H 0.4940 0.5955 0.0898 0.052 Uiso 1 1 calc R
C44 C 0.2222(5) 0.5655(3) 0.09289(18) 0.0248(11) Uani 1 1 d .
H44 H 0.1860 0.5981 0.0663 0.030 Uiso 1 1 calc R
C45 C 0.1404(5) 0.5173(3) 0.10152(19) 0.0262(11) Uani 1 1 d .
H45 H 0.0476 0.5158 0.0804 0.031 Uiso 1 1 calc R
C46 C 0.1913(5) 0.4695(3) 0.14140(18) 0.0229(11) Uani 1 1 d .
H46 H 0.1341 0.4356 0.1476 0.027 Uiso 1 1 calc R
C47 C 0.2814(4) 0.3543(2) 0.22440(17) 0.0193(10) Uani 1 1 d .
C48 C 0.1814(5) 0.3802(3) 0.24230(18) 0.0232(11) Uani 1 1 d .
H48 H 0.1763 0.4281 0.2478 0.028 Uiso 1 1 calc R
C49 C 0.0912(5) 0.3360(3) 0.2518(2) 0.0303(12) Uani 1 1 d .
H49 H 0.0219 0.3536 0.2628 0.036 Uiso 1 1 calc R
C50 C 0.1010(5) 0.2662(3) 0.2452(2) 0.0309(12) Uani 1 1 d .
H50 H 0.0400 0.2358 0.2528 0.037 Uiso 1 1 calc R
C51 C 0.1985(5) 0.2402(3) 0.2278(2) 0.0312(12) Uani 1 1 d .
H51 H 0.2044 0.1921 0.2235 0.037 Uiso 1 1 calc R
C52 C 0.2873(5) 0.2837(2) 0.2168(2) 0.0251(11) Uani 1 1 d .
H52 H 0.3528 0.2657 0.2039 0.030 Uiso 1 1 calc R
C53 C 0.5125(4) 0.3659(2) 0.18966(17) 0.0179(10) Uani 1 1 d .
C54 C 0.6439(5) 0.3431(3) 0.2162(2) 0.0261(11) Uani 1 1 d .
H54 H 0.6832 0.3500 0.2521 0.031 Uiso 1 1 calc R
C55 C 0.7162(5) 0.3107(3) 0.1907(2) 0.0322(13) Uani 1 1 d .
H55 H 0.8046 0.2942 0.2092 0.039 Uiso 1 1 calc R
C56 C 0.6628(5) 0.3017(2) 0.1385(2) 0.0281(12) Uani 1 1 d .
H56 H 0.7153 0.2803 0.1211 0.034 Uiso 1 1 calc R
C57 C 0.5324(5) 0.3237(2) 0.1115(2) 0.0259(11) Uani 1 1 d .
H57 H 0.4954 0.3174 0.0755 0.031 Uiso 1 1 calc R
C58 C 0.4565(5) 0.3546(2) 0.13653(18) 0.0219(10) Uani 1 1 d .
H58 H 0.3661 0.3684 0.1180 0.026 Uiso 1 1 calc R
S59 S 0.16667(13) 0.12168(7) 0.48760(5) 0.0264(3) Uani 1 1 d .
F60 F 0.3933(4) 0.08533(19) 0.47606(15) 0.0550(10) Uani 1 1 d .
F61 F 0.2498(4) 0.00449(18) 0.46494(15) 0.0568(10) Uani 1 1 d .
F62 F 0.3630(3) 0.03964(17) 0.54025(13) 0.0446(8) Uani 1 1 d .
O63 O 0.0766(4) 0.0844(2) 0.50659(18) 0.0479(11) Uani 1 1 d .
O64 O 0.1125(5) 0.1366(2) 0.43421(15) 0.0496(11) Uani 1 1 d .
O65 O 0.2383(4) 0.17683(19) 0.51945(15) 0.0374(9) Uani 1 1 d .
C66 C 0.2987(6) 0.0598(3) 0.4928(2) 0.0305(12) Uani 1 1 d .
S67 S 0.18789(12) 0.02714(7) 0.26502(5) 0.0275(3) Uani 1 1 d .
F68 F 0.0637(4) -0.0025(3) 0.32831(17) 0.0783(14) Uani 1 1 d .
F69 F 0.2104(4) 0.0755(2) 0.35428(15) 0.0629(11) Uani 1 1 d .
F70 F 0.2768(5) -0.0274(2) 0.35600(15) 0.0673(12) Uani 1 1 d .
O71 O 0.1001(4) 0.0838(2) 0.24496(17) 0.0454(10) Uani 1 1 d .
O72 O 0.1419(4) -0.0377(2) 0.24057(16) 0.0457(11) Uani 1 1 d .
O73 O 0.3296(3) 0.0412(2) 0.27464(15) 0.0383(10) Uani 1 1 d .
C74 C 0.1845(6) 0.0174(3) 0.3287(2) 0.0387(14) Uani 1 1 d .
Cl75 Cl 0.74985(16) 0.31599(9) 0.01780(6) 0.0506(4) Uani 1 1 d .
Cl76 Cl 0.99516(15) 0.30338(8) 0.10661(7) 0.0505(4) Uani 1 1 d .
C77 C 0.8824(6) 0.3596(3) 0.0637(2) 0.0351(13) Uani 1 1 d .
H77A H 0.9320 0.3873 0.0463 0.042 Uiso 1 1 calc R
H77B H 0.8444 0.3914 0.0829 0.042 Uiso 1 1 calc R

loop_
_atom_site_aniso_label
_atom_site_aniso_U_11
_atom_site_aniso_U_22
_atom_site_aniso_U_33
_atom_site_aniso_U_23
_atom_site_aniso_U_13
_atom_site_aniso_U_12
Pt1 0.01616(9) 0.01170(9) 0.01397(9) 0.00008(7) 0.00261(7) 0.00043(7)
P2 0.0138(5) 0.0139(6) 0.0154(6) 0.0016(5) 0.0040(5) 0.0015(4)
P3 0.0146(5) 0.0125(6) 0.0150(6) 0.0015(4) 0.0037(4) -0.0004(4)
P4 0.0161(5) 0.0131(6) 0.0155(6) 0.0001(5) 0.0038(5) 0.0008(5)
C5 0.023(2) 0.016(2) 0.015(2) 0.0021(19) 0.0041(19) 0.0048(19)
C6 0.018(2) 0.023(3) 0.022(3) -0.002(2) 0.0015(19) 0.008(2)
C7 0.033(3) 0.020(3) 0.020(3) -0.006(2) -0.006(2) 0.007(2)
C8 0.032(3) 0.027(3) 0.019(3) -0.003(2) 0.003(2) 0.014(2)
C9 0.026(2) 0.022(3) 0.020(3) 0.005(2) 0.008(2) 0.005(2)
Fe10 0.0155(3) 0.0157(3) 0.0191(3) -0.0033(3) 0.0015(3) 0.0017(3)
C11 0.022(2) 0.024(3) 0.036(3) 0.002(2) 0.008(2) -0.006(2)
C12 0.031(3) 0.015(3) 0.035(3) -0.005(2) 0.001(2) -0.006(2)
C13 0.024(2) 0.015(2) 0.024(3) 0.003(2) 0.004(2) 0.005(2)
C14 0.018(2) 0.014(2) 0.017(2) 0.0026(19) 0.0052(18) -0.0013(18)
C15 0.019(2) 0.022(3) 0.024(3) 0.003(2) 0.010(2) 0.000(2)
C16 0.020(2) 0.014(2) 0.031(3) 0.005(2) 0.013(2) 0.0062(19)
C17 0.020(2) 0.019(3) 0.045(3) 0.006(2) 0.012(2) 0.004(2)
C18 0.023(3) 0.021(3) 0.077(5) -0.001(3) 0.025(3) -0.001(2)
C19 0.041(3) 0.028(3) 0.077(5) 0.025(3) 0.043(3) 0.015(3)
C20 0.038(3) 0.042(4) 0.055(4) 0.026(3) 0.034(3) 0.021(3)
C21 0.027(3) 0.034(3) 0.032(3) 0.013(2) 0.015(2) 0.012(2)
C22 0.016(2) 0.013(2) 0.023(2) -0.0062(19) 0.0074(19) -0.0027(18)
C23 0.026(3) 0.023(3) 0.026(3) -0.007(2) 0.009(2) -0.005(2)
C24 0.021(2) 0.036(3) 0.035(3) -0.012(3) 0.017(2) -0.007(2)
C25 0.012(2) 0.028(3) 0.043(3) -0.016(3) 0.003(2) 0.002(2)
C26 0.022(2) 0.024(3) 0.030(3) -0.001(2) 0.002(2) 0.004(2)
C27 0.019(2) 0.018(2) 0.022(2) 0.001(2) 0.0055(19) -0.0001(19)
C28 0.016(2) 0.018(2) 0.017(2) -0.0007(19) 0.0033(18) -0.0003(18)
C29 0.025(3) 0.020(3) 0.033(3) 0.003(2) 0.014(2) 0.003(2)
C30 0.034(3) 0.029(3) 0.057(4) 0.001(3) 0.029(3) 0.007(2)
C31 0.034(3) 0.048(4) 0.048(4) 0.002(3) 0.027(3) 0.000(3)
C32 0.028(3) 0.037(3) 0.036(3) 0.008(3) 0.013(2) -0.003(2)
C33 0.023(2) 0.024(3) 0.021(3) 0.005(2) 0.005(2) 0.000(2)
C34 0.024(2) 0.013(2) 0.017(2) 0.0016(19) 0.0051(19) 0.0055(19)
C35 0.033(3) 0.019(3) 0.023(3) 0.001(2) 0.007(2) -0.002(2)
C36 0.054(4) 0.017(3) 0.031(3) 0.007(2) 0.016(3) 0.000(2)
C37 0.059(4) 0.026(3) 0.025(3) 0.007(2) 0.009(3) 0.015(3)
C38 0.033(3) 0.037(3) 0.027(3) 0.006(2) 0.000(2) 0.016(3)
C39 0.026(3) 0.029(3) 0.024(3) -0.001(2) 0.005(2) 0.003(2)
C40 0.018(2) 0.013(2) 0.017(2) 0.0004(19) 0.0049(19) 0.0034(18)
N41 0.0192(19) 0.020(2) 0.020(2) 0.0001(17) 0.0051(17) 0.0018(16)
C42 0.030(3) 0.022(3) 0.021(3) 0.003(2) 0.012(2) 0.005(2)
C43 0.038(3) 0.039(3) 0.030(3) 0.010(3) 0.016(2) -0.004(3)
C44 0.030(3) 0.025(3) 0.018(2) 0.007(2) 0.007(2) 0.008(2)
C45 0.025(3) 0.023(3) 0.024(3) -0.001(2) 0.001(2) 0.006(2)
C46 0.022(2) 0.018(2) 0.026(3) 0.000(2) 0.004(2) 0.002(2)
C47 0.018(2) 0.022(3) 0.016(2) 0.0020(19) 0.0042(19) -0.0039(19)
C48 0.022(2) 0.024(3) 0.023(3) -0.005(2) 0.007(2) -0.002(2)
C49 0.026(3) 0.043(3) 0.026(3) 0.001(2) 0.014(2) 0.000(2)
C50 0.025(3) 0.034(3) 0.035(3) 0.010(2) 0.012(2) -0.006(2)
C51 0.032(3) 0.020(3) 0.040(3) 0.004(2) 0.011(2) -0.003(2)
C52 0.023(2) 0.018(3) 0.035(3) 0.001(2) 0.011(2) 0.003(2)
C53 0.020(2) 0.014(2) 0.022(2) -0.0010(19) 0.0108(19) -0.0012(18)
C54 0.020(2) 0.026(3) 0.031(3) -0.003(2) 0.008(2) 0.001(2)
C55 0.018(2) 0.035(3) 0.045(3) -0.001(3) 0.011(2) 0.007(2)
C56 0.035(3) 0.016(3) 0.044(3) -0.003(2) 0.028(3) 0.000(2)
C57 0.035(3) 0.019(3) 0.028(3) -0.002(2) 0.017(2) 0.001(2)
C58 0.025(2) 0.021(3) 0.020(2) -0.001(2) 0.008(2) 0.005(2)
S59 0.0280(6) 0.0236(7) 0.0278(7) -0.0021(5) 0.0101(5) -0.0006(5)
F60 0.056(2) 0.053(2) 0.076(3) 0.015(2) 0.048(2) 0.0109(18)
F61 0.071(3) 0.0287(19) 0.064(2) -0.0201(18) 0.015(2) 0.0050(18)
F62 0.050(2) 0.044(2) 0.039(2) 0.0103(16) 0.0137(16) 0.0103(16)
O63 0.036(2) 0.046(3) 0.069(3) 0.002(2) 0.026(2) -0.0050(19)
O64 0.060(3) 0.050(3) 0.031(2) 0.002(2) 0.006(2) 0.014(2)
O65 0.039(2) 0.030(2) 0.041(2) -0.0137(18) 0.0110(18) -0.0043(17)
C66 0.036(3) 0.029(3) 0.029(3) -0.002(2) 0.015(2) -0.001(2)
S67 0.0244(6) 0.0313(7) 0.0287(7) 0.0028(6) 0.0115(5) 0.0024(5)
F68 0.055(2) 0.127(4) 0.069(3) -0.005(3) 0.041(2) -0.034(3)
F69 0.071(3) 0.073(3) 0.053(2) -0.028(2) 0.032(2) -0.006(2)
F70 0.088(3) 0.075(3) 0.042(2) 0.022(2) 0.027(2) 0.027(3)
O71 0.037(2) 0.036(2) 0.057(3) 0.013(2) 0.010(2) 0.0082(18)
O72 0.051(3) 0.037(2) 0.046(3) -0.013(2) 0.012(2) -0.003(2)
O73 0.0205(18) 0.066(3) 0.031(2) 0.003(2) 0.0117(16) -0.0009(17)
C74 0.034(3) 0.049(4) 0.042(4) -0.003(3) 0.024(3) -0.001(3)
Cl75 0.0488(9) 0.0627(11) 0.0327(8) -0.0041(7) 0.0048(7) -0.0185(8)
Cl76 0.0364(8) 0.0426(9) 0.0608(10) 0.0122(8) 0.0025(7) 0.0012(7)
C77 0.036(3) 0.030(3) 0.037(3) 0.002(3) 0.009(3) 0.000(2)

loop_
_atom_type_symbol
_atom_type_description
_atom_type_scat_dispersion_real
_atom_type_scat_dispersion_imag
_atom_type_scat_source
C C 0.0033 0.0016 'International Tables Vol C Tables 4.2.6.8 and 6.1.1.4'
H H 0.0000 0.0000 'International Tables Vol C Tables 4.2.6.8 and 6.1.1.4'
Cl Cl 0.1484 0.1585 'International Tables Vol C Tables 4.2.6.8 and 6.1.1.4'
F F 0.0171 0.0103 'International Tables Vol C Tables 4.2.6.8 and 6.1.1.4'
Fe Fe 0.3463 0.8444 'International Tables Vol C Tables 4.2.6.8 and 6.1.1.4'
N N 0.0061 0.0033 'International Tables Vol C Tables 4.2.6.8 and 6.1.1.4'
O O 0.0106 0.0060 'International Tables Vol C Tables 4.2.6.8 and 6.1.1.4'
P P 0.1023 0.0942 'International Tables Vol C Tables 4.2.6.8 and 6.1.1.4'
Pt Pt -1.7033 8.3905 'International Tables Vol C Tables 4.2.6.8 and 6.1.1.4'
S S 0.1246 0.1234 'International Tables Vol C Tables 4.2.6.8 and 6.1.1.4'

loop_
_geom_angle_atom_site_label_1
_geom_angle_atom_site_label_2
_geom_angle_atom_site_label_3
_geom_angle
P4 Pt1 P2 153.57(4)
P4 Pt1 P3 105.98(4)
P2 Pt1 P3 99.24(4)
P4 Pt1 H1 76.6(18)
P2 Pt1 H1 77.5(18)
P3 Pt1 H1 173.8(19)
C5 P2 C16 104.0(2)
C5 P2 C22 100.9(2)
C16 P2 C22 103.8(2)
C5 P2 Pt1 123.35(15)
C16 P2 Pt1 111.21(16)
C22 P2 Pt1 111.41(15)
C14 P3 C28 106.0(2)
C14 P3 C34 101.8(2)
C28 P3 C34 101.4(2)
C14 P3 Pt1 110.26(15)
C28 P3 Pt1 112.42(15)
C34 P3 Pt1 123.24(15)
C47 P4 C53 108.0(2)
C47 P4 C40 104.3(2)
C53 P4 C40 99.5(2)
C47 P4 Pt1 103.15(15)
C53 P4 Pt1 117.60(15)
C40 P4 Pt1 123.09(15)
C6 C5 C9 106.3(4)
C6 C5 P2 124.8(3)
C9 C5 P2 128.8(4)
C6 C5 Fe10 69.4(3)
C9 C5 Fe10 69.1(3)
P2 C5 Fe10 123.3(2)
C7 C6 C5 108.9(4)
C7 C6 Fe10 70.1(3)
C5 C6 Fe10 69.2(3)
C7 C6 H6 125.6
C5 C6 H6 125.6
Fe10 C6 H6 126.7
C6 C7 C8 107.7(4)
C6 C7 Fe10 69.4(3)
C8 C7 Fe10 70.0(3)
C6 C7 H7 126.1
C8 C7 H7 126.1
Fe10 C7 H7 126.0
C9 C8 C7 108.7(4)
C9 C8 Fe10 69.0(3)
C7 C8 Fe10 69.5(3)
C9 C8 H8 125.7
C7 C8 H8 125.7
Fe10 C8 H8 127.5
C8 C9 C5 108.4(4)
C8 C9 Fe10 70.7(3)
C5 C9 Fe10 69.4(3)
C8 C9 H9 125.8
C5 C9 H9 125.8
Fe10 C9 H9 125.7
C14 Fe10 C15 41.71(18)
C14 Fe10 C9 111.65(18)
C15 Fe10 C9 140.9(2)
C14 Fe10 C13 41.43(18)
C15 Fe10 C13 69.3(2)
C9 Fe10 C13 111.3(2)
C14 Fe10 C5 110.18(18)
C15 Fe10 C5 111.09(19)
C9 Fe10 C5 41.52(18)
C13 Fe10 C5 138.83(19)
C14 Fe10 C6 138.47(19)
C15 Fe10 C6 110.5(2)
C9 Fe10 C6 68.94(19)
C13 Fe10 C6 179.7(2)
C5 Fe10 C6 41.34(18)
C14 Fe10 C7 178.9(2)
C15 Fe10 C7 137.4(2)
C9 Fe10 C7 68.6(2)
C13 Fe10 C7 139.62(19)
C5 Fe10 C7 69.23(19)
C6 Fe10 C7 40.47(19)
C14 Fe10 C8 140.30(19)
C15 Fe10 C8 178.0(2)
C9 Fe10 C8 40.3(2)
C13 Fe10 C8 112.2(2)
C5 Fe10 C8 68.84(19)
C6 Fe10 C8 68.05(19)
C7 Fe10 C8 40.6(2)
C14 Fe10 C12 68.72(19)
C15 Fe10 C12 68.2(2)
C9 Fe10 C12 138.5(2)
C13 Fe10 C12 40.21(19)
C5 Fe10 C12 178.9(2)
C6 Fe10 C12 139.6(2)
C7 Fe10 C12 111.9(2)
C8 Fe10 C12 111.9(2)
C14 Fe10 C11 68.67(19)
C15 Fe10 C11 40.6(2)
C9 Fe10 C11 178.0(2)
C13 Fe10 C11 67.5(2)
C5 Fe10 C11 140.4(2)
C6 Fe10 C11 112.2(2)
C7 Fe10 C11 111.1(2)
C8 Fe10 C11 138.3(2)
C12 Fe10 C11 39.6(2)
C12 C11 C15 108.9(4)
C12 C11 Fe10 70.1(3)
C15 C11 Fe10 68.1(3)
C12 C11 H11 125.5
C15 C11 H11 125.5
Fe10 C11 H11 127.8
C11 C12 C13 108.6(4)
C11 C12 Fe10 70.3(3)
C13 C12 Fe10 69.0(3)
C11 C12 H12 125.7
C13 C12 H12 125.7
Fe10 C12 H12 126.6
C12 C13 C14 108.1(4)
C12 C13 Fe10 70.8(3)
C14 C13 Fe10 68.4(3)
C12 C13 H13 126.0
C14 C13 H13 126.0
Fe10 C13 H13 126.4
C13 C14 C15 107.1(4)
C13 C14 P3 129.1(3)
C15 C14 P3 123.8(4)
C13 C14 Fe10 70.2(3)
C15 C14 Fe10 69.6(3)
P3 C14 Fe10 124.5(2)
C11 C15 C14 107.3(4)
C11 C15 Fe10 71.2(3)
C14 C15 Fe10 68.7(3)
C11 C15 H15 126.4
C14 C15 H15 126.4
Fe10 C15 H15 125.2
C21 C16 C17 119.1(5)
C21 C16 P2 121.0(4)
C17 C16 P2 119.7(4)
C16 C17 C18 119.9(5)
C16 C17 H17 120.1
C18 C17 H17 120.1
C19 C18 C17 119.9(6)
C19 C18 H18 120.0
C17 C18 H18 120.0
C18 C19 C20 120.5(5)
C18 C19 H19 119.8
C20 C19 H19 119.8
C19 C20 C21 119.8(6)
C19 C20 H20 120.1
C21 C20 H20 120.1
C20 C21 C16 120.9(6)
C20 C21 H21 119.6
C16 C21 H21 119.6
C23 C22 C27 119.0(4)
C23 C22 P2 119.7(4)
C27 C22 P2 121.3(3)
C22 C23 C24 119.3(5)
C22 C23 H23 120.4
C24 C23 H23 120.4
C25 C24 C23 120.8(5)
C25 C24 H24 119.6
C23 C24 H24 119.6
C24 C25 C26 120.5(5)
C24 C25 H25 119.8
C26 C25 H25 119.8
C27 C26 C25 119.0(5)
C27 C26 H26 120.5
C25 C26 H26 120.5
C26 C27 C22 121.5(5)
C26 C27 H27 119.3
C22 C27 H27 119.3
C29 C28 C33 118.1(4)
C29 C28 P3 121.4(4)
C33 C28 P3 120.5(4)
C30 C29 C28 121.0(5)
C30 C29 H29 119.5
C28 C29 H29 119.5
C29 C30 C31 120.4(5)
C29 C30 H30 119.8
C31 C30 H30 119.8
C30 C31 C32 118.8(5)
C30 C31 H31 120.6
C32 C31 H31 120.6
C33 C32 C31 120.6(5)
C33 C32 H32 119.7
C31 C32 H32 119.7
C32 C33 C28 121.0(5)
C32 C33 H33 119.5
C28 C33 H33 119.5
C39 C34 C35 119.5(4)
C39 C34 P3 120.9(4)
C35 C34 P3 119.6(4)
C36 C35 C34 120.1(5)
C36 C35 H35 120.0
C34 C35 H35 120.0
C37 C36 C35 120.1(5)
C37 C36 H36 119.9
C35 C36 H36 119.9
C38 C37 C36 120.5(5)
C38 C37 H37 119.7
C36 C37 H37 119.7
C37 C38 C39 120.3(5)
C37 C38 H38 119.8
C39 C38 H38 119.8
C34 C39 C38 119.5(5)
C34 C39 H39 120.3
C38 C39 H39 120.3
N41 C40 C46 119.3(4)
N41 C40 P4 116.0(3)
C46 C40 P4 124.4(4)
C40 N41 C42 123.7(4)
C40 N41 H41 118.2
C42 N41 H41 118.2
N41 C42 C44 117.8(4)
N41 C42 C43 117.9(4)
C44 C42 C43 124.2(5)
C42 C43 H43A 109.5
C42 C43 H43B 109.5
H43A C43 H43B 109.5
C42 C43 H43C 109.5
H43A C43 H43C 109.5
H43B C43 H43C 109.5
C45 C44 C42 120.4(5)
C45 C44 H44 119.8
C42 C44 H44 119.8
C44 C45 C46 120.7(5)
C44 C45 H45 119.6
C46 C45 H45 119.6
C40 C46 C45 118.1(5)
C40 C46 H46 121.0
C45 C46 H46 121.0
C52 C47 C48 119.0(4)
C52 C47 P4 121.4(4)
C48 C47 P4 118.9(4)
C49 C48 C47 119.9(5)
C49 C48 H48 120.1
C47 C48 H48 120.1
C48 C49 C50 120.1(5)
C48 C49 H49 119.9
C50 C49 H49 119.9
C51 C50 C49 120.6(5)
C51 C50 H50 119.7
C49 C50 H50 119.7
C52 C51 C50 120.1(5)
C52 C51 H51 119.9
C50 C51 H51 119.9
C51 C52 C47 120.2(5)
C51 C52 H52 119.9
C47 C52 H52 119.9
C54 C53 C58 118.8(4)
C54 C53 P4 121.8(4)
C58 C53 P4 119.4(3)
C55 C54 C53 120.0(5)
C55 C54 H54 120.0
C53 C54 H54 120.0
C54 C55 C56 121.0(5)
C54 C55 H55 119.5
C56 C55 H55 119.5
C55 C56 C57 119.8(5)
C55 C56 H56 120.1
C57 C56 H56 120.1
C58 C57 C56 120.2(5)
C58 C57 H57 119.9
C56 C57 H57 119.9
C57 C58 C53 120.1(4)
C57 C58 H58 120.0
C53 C58 H58 120.0
O64 S59 O65 115.3(3)
O64 S59 O63 114.5(3)
O65 S59 O63 115.1(3)
O64 S59 C66 103.6(3)
O65 S59 C66 103.1(2)
O63 S59 C66 102.9(3)
F62 C66 F61 107.8(5)
F62 C66 F60 106.2(4)
F61 C66 F60 106.3(4)
F62 C66 S59 113.0(4)
F61 C66 S59 111.4(4)
F60 C66 S59 111.8(4)
O71 S67 O72 115.5(3)
O71 S67 O73 114.4(3)
O72 S67 O73 114.1(3)
O71 S67 C74 103.6(3)
O72 S67 C74 104.8(3)
O73 S67 C74 102.3(2)
F69 C74 F68 105.8(5)
F69 C74 F70 106.4(5)
F68 C74 F70 108.7(5)
F69 C74 S67 111.9(4)
F68 C74 S67 111.9(4)
F70 C74 S67 111.8(4)
Cl76 C77 Cl75 112.1(3)
Cl76 C77 H77A 109.2
Cl75 C77 H77A 109.2
Cl76 C77 H77B 109.2
Cl75 C77 H77B 109.2
H77A C77 H77B 107.9

loop_
_geom_bond_atom_site_label_1
_geom_bond_atom_site_label_2
_geom_bond_distance
Pt1 P4 2.2737(12)
Pt1 P2 2.2896(12)
Pt1 P3 2.3411(11)
Pt1 H1 1.63(5)
P2 C5 1.794(5)
P2 C16 1.817(5)
P2 C22 1.829(4)
P3 C14 1.797(4)
P3 C28 1.816(5)
P3 C34 1.823(5)
P4 C47 1.806(5)
P4 C53 1.816(5)
P4 C40 1.840(4)
C5 C6 1.438(6)
C5 C9 1.442(6)
C5 Fe10 2.036(5)
C6 C7 1.414(7)
C6 Fe10 2.039(5)
C6 H6 0.9500
C7 C8 1.422(7)
C7 Fe10 2.048(5)
C7 H7 0.9500
C8 C9 1.408(7)
C8 Fe10 2.055(5)
C8 H8 0.9500
C9 Fe10 2.032(5)
C9 H9 0.9500
Fe10 C14 2.009(4)
Fe10 C15 2.020(5)
Fe10 C13 2.033(5)
Fe10 C12 2.058(5)
Fe10 C11 2.061(5)
C11 C12 1.394(7)
C11 C15 1.417(7)
C11 H11 0.9500
C12 C13 1.406(7)
C12 H12 0.9500
C13 C14 1.430(6)
C13 H13 0.9500
C14 C15 1.434(6)
C15 H15 0.9500
C16 C21 1.387(7)
C16 C17 1.390(7)
C17 C18 1.398(7)
C17 H17 0.9500
C18 C19 1.374(9)
C18 H18 0.9500
C19 C20 1.379(9)
C19 H19 0.9500
C20 C21 1.381(8)
C20 H20 0.9500
C21 H21 0.9500
C22 C23 1.373(7)
C22 C27 1.394(6)
C23 C24 1.403(7)
C23 H23 0.9500
C24 C25 1.358(8)
C24 H24 0.9500
C25 C26 1.380(7)
C25 H25 0.9500
C26 C27 1.373(7)
C26 H26 0.9500
C27 H27 0.9500
C28 C29 1.383(7)
C28 C33 1.386(7)
C29 C30 1.374(7)
C29 H29 0.9500
C30 C31 1.375(8)
C30 H30 0.9500
C31 C32 1.388(8)
C31 H31 0.9500
C32 C33 1.362(7)
C32 H32 0.9500
C33 H33 0.9500
C34 C39 1.387(7)
C34 C35 1.392(7)
C35 C36 1.382(7)
C35 H35 0.9500
C36 C37 1.370(8)
C36 H36 0.9500
C37 C38 1.367(8)
C37 H37 0.9500
C38 C39 1.395(7)
C38 H38 0.9500
C39 H39 0.9500
C40 N41 1.347(6)
C40 C46 1.373(6)
N41 C42 1.349(6)
N41 H41 0.8800
C42 C44 1.383(7)
C42 C43 1.475(7)
C43 H43A 0.9800
C43 H43B 0.9800
C43 H43C 0.9800
C44 C45 1.352(7)
C44 H44 0.9500
C45 C46 1.406(7)
C45 H45 0.9500
C46 H46 0.9500
C47 C52 1.397(7)
C47 C48 1.409(7)
C48 C49 1.376(7)
C48 H48 0.9500
C49 C50 1.381(8)
C49 H49 0.9500
C50 C51 1.379(7)
C50 H50 0.9500
C51 C52 1.376(7)
C51 H51 0.9500
C52 H52 0.9500
C53 C54 1.396(6)
C53 C58 1.409(6)
C54 C55 1.366(7)
C54 H54 0.9500
C55 C56 1.377(8)
C55 H55 0.9500
C56 C57 1.385(7)
C56 H56 0.9500
C57 C58 1.373(7)
C57 H57 0.9500
C58 H58 0.9500
S59 O64 1.427(4)
S59 O65 1.430(4)
S59 O63 1.436(4)
S59 C66 1.808(6)
F60 C66 1.338(6)
F61 C66 1.324(6)
F62 C66 1.318(6)
S67 O71 1.424(4)
S67 O72 1.438(4)
S67 O73 1.448(4)
S67 C74 1.801(6)
F68 C74 1.328(6)
F69 C74 1.315(7)
F70 C74 1.329(7)
Cl75 C77 1.750(6)
Cl76 C77 1.746(6)
C77 H77A 0.9900
C77 H77B 0.9900

loop_
_geom_torsion_atom_site_label_1
_geom_torsion_atom_site_label_2
_geom_torsion_atom_site_label_3
_geom_torsion_atom_site_label_4
_geom_torsion
P4 Pt1 P2 C5 178.21(19)
P3 Pt1 P2 C5 -19.27(19)
P4 Pt1 P2 C16 -57.24(19)
P3 Pt1 P2 C16 105.27(16)
P4 Pt1 P2 C22 58.08(19)
P3 Pt1 P2 C22 -139.40(16)
P4 Pt1 P3 C14 -135.58(16)
P2 Pt1 P3 C14 52.42(16)
P4 Pt1 P3 C28 106.32(16)
P2 Pt1 P3 C28 -65.68(16)
P4 Pt1 P3 C34 -15.47(19)
P2 Pt1 P3 C34 172.53(18)
P2 Pt1 P4 C47 58.16(19)
P3 Pt1 P4 C47 -103.87(16)
P2 Pt1 P4 C53 -60.5(2)
P3 Pt1 P4 C53 137.47(17)
P2 Pt1 P4 C40 175.24(17)
P3 Pt1 P4 C40 13.20(18)
C16 P2 C5 C6 128.4(4)
C22 P2 C5 C6 20.9(4)
Pt1 P2 C5 C6 -104.0(4)
C16 P2 C5 C9 -55.9(5)
C22 P2 C5 C9 -163.4(4)
Pt1 P2 C5 C9 71.7(5)
C16 P2 C5 Fe10 -144.8(3)
C22 P2 C5 Fe10 107.8(3)
Pt1 P2 C5 Fe10 -17.1(3)
C9 C5 C6 C7 -0.5(5)
P2 C5 C6 C7 176.0(4)
Fe10 C5 C6 C7 59.0(3)
C9 C5 C6 Fe10 -59.6(3)
P2 C5 C6 Fe10 116.9(4)
C5 C6 C7 C8 1.2(6)
Fe10 C6 C7 C8 59.7(4)
C5 C6 C7 Fe10 -58.5(3)
C6 C7 C8 C9 -1.4(6)
Fe10 C7 C8 C9 57.9(4)
C6 C7 C8 Fe10 -59.4(4)
C7 C8 C9 C5 1.1(6)
Fe10 C8 C9 C5 59.3(3)
C7 C8 C9 Fe10 -58.2(4)
C6 C5 C9 C8 -0.4(5)
P2 C5 C9 C8 -176.7(4)
Fe10 C5 C9 C8 -60.2(3)
C6 C5 C9 Fe10 59.8(3)
P2 C5 C9 Fe10 -116.5(4)
C8 C9 Fe10 C14 -144.3(3)
C5 C9 Fe10 C14 96.4(3)
C8 C9 Fe10 C15 177.4(3)
C5 C9 Fe10 C15 58.1(4)
C8 C9 Fe10 C13 -99.6(3)
C5 C9 Fe10 C13 141.1(3)
C8 C9 Fe10 C5 119.3(4)
C8 C9 Fe10 C6 80.5(3)
C5 C9 Fe10 C6 -38.8(3)
C8 C9 Fe10 C7 36.9(3)
C5 C9 Fe10 C7 -82.4(3)
C5 C9 Fe10 C8 -119.3(4)
C8 C9 Fe10 C12 -62.3(4)
C5 C9 Fe10 C12 178.3(3)
C6 C5 Fe10 C14 142.2(3)
C9 C5 Fe10 C14 -100.3(3)
P2 C5 Fe10 C14 23.2(3)
C6 C5 Fe10 C15 97.4(3)
C9 C5 Fe10 C15 -145.0(3)
P2 C5 Fe10 C15 -21.5(3)
C6 C5 Fe10 C9 -117.6(4)
P2 C5 Fe10 C9 123.5(4)
C6 C5 Fe10 C13 179.7(3)
C9 C5 Fe10 C13 -62.7(4)
P2 C5 Fe10 C13 60.8(4)
C9 C5 Fe10 C6 117.6(4)
P2 C5 Fe10 C6 -118.9(4)
C6 C5 Fe10 C7 -36.8(3)
C9 C5 Fe10 C7 80.8(3)
P2 C5 Fe10 C7 -155.7(3)
C6 C5 Fe10 C8 -80.4(3)
C9 C5 Fe10 C8 37.2(3)
P2 C5 Fe10 C8 160.7(3)
C6 C5 Fe10 C11 61.6(4)
C9 C5 Fe10 C11 179.2(3)
P2 C5 Fe10 C11 -57.4(4)
C7 C6 Fe10 C14 179.4(3)
C5 C6 Fe10 C14 -60.3(4)
C7 C6 Fe10 C15 140.6(3)
C5 C6 Fe10 C15 -99.0(3)
C7 C6 Fe10 C9 -81.3(3)
C5 C6 Fe10 C9 39.0(3)
C7 C6 Fe10 C5 -120.3(4)
C5 C6 Fe10 C7 120.3(4)
C7 C6 Fe10 C8 -37.9(3)
C5 C6 Fe10 C8 82.5(3)
C7 C6 Fe10 C12 60.5(5)
C5 C6 Fe10 C12 -179.1(3)
C7 C6 Fe10 C11 96.9(3)
C5 C6 Fe10 C11 -142.7(3)
C6 C7 Fe10 C15 -61.4(4)
C8 C7 Fe10 C15 179.7(3)
C6 C7 Fe10 C9 82.2(3)
C8 C7 Fe10 C9 -36.7(3)
C6 C7 Fe10 C13 -179.6(3)
C8 C7 Fe10 C13 61.5(4)
C6 C7 Fe10 C5 37.6(3)
C8 C7 Fe10 C5 -81.3(3)
C8 C7 Fe10 C6 -118.9(4)
C6 C7 Fe10 C8 118.9(4)
C6 C7 Fe10 C12 -142.6(3)
C8 C7 Fe10 C12 98.5(3)
C6 C7 Fe10 C11 -99.9(3)
C8 C7 Fe10 C11 141.2(3)
C9 C8 Fe10 C14 58.2(4)
C7 C8 Fe10 C14 178.9(3)
C7 C8 Fe10 C9 120.7(4)
C9 C8 Fe10 C13 97.3(3)
C7 C8 Fe10 C13 -142.1(3)
C9 C8 Fe10 C5 -38.3(3)
C7 C8 Fe10 C5 82.4(3)
C9 C8 Fe10 C6 -82.9(3)
C7 C8 Fe10 C6 37.8(3)
C9 C8 Fe10 C7 -120.7(4)
C9 C8 Fe10 C12 140.8(3)
C7 C8 Fe10 C12 -98.5(3)
C9 C8 Fe10 C11 177.8(3)
C7 C8 Fe10 C11 -61.5(4)
C14 Fe10 C11 C12 82.0(3)
C15 Fe10 C11 C12 121.1(4)
C13 Fe10 C11 C12 37.2(3)
C5 Fe10 C11 C12 178.3(3)
C6 Fe10 C11 C12 -142.9(3)
C7 Fe10 C11 C12 -99.2(3)
C8 Fe10 C11 C12 -61.4(4)
C14 Fe10 C11 C15 -39.1(3)
C13 Fe10 C11 C15 -83.9(3)
C5 Fe10 C11 C15 57.1(4)
C6 Fe10 C11 C15 96.0(3)
C7 Fe10 C11 C15 139.7(3)
C8 Fe10 C11 C15 177.4(3)
C12 Fe10 C11 C15 -121.1(4)
C15 C11 C12 C13 -1.3(6)
Fe10 C11 C12 C13 -58.5(4)
C15 C11 C12 Fe10 57.1(4)
C14 Fe10 C12 C11 -81.9(3)
C15 Fe10 C12 C11 -36.9(3)
C9 Fe10 C12 C11 179.1(3)
C13 Fe10 C12 C11 -120.1(4)
C6 Fe10 C12 C11 59.6(4)
C7 Fe10 C12 C11 97.1(3)
C8 Fe10 C12 C11 141.0(3)
C14 Fe10 C12 C13 38.2(3)
C15 Fe10 C12 C13 83.2(3)
C9 Fe10 C12 C13 -60.8(4)
C6 Fe10 C12 C13 179.7(3)
C7 Fe10 C12 C13 -142.8(3)
C8 Fe10 C12 C13 -98.9(3)
C11 Fe10 C12 C13 120.1(4)
C11 C12 C13 C14 0.9(6)
Fe10 C12 C13 C14 -58.4(3)
C11 C12 C13 Fe10 59.3(4)
C14 Fe10 C13 C12 -119.4(4)
C15 Fe10 C13 C12 -80.4(3)
C9 Fe10 C13 C12 141.6(3)
C5 Fe10 C13 C12 -179.2(3)
C7 Fe10 C13 C12 60.0(5)
C8 Fe10 C13 C12 98.1(3)
C11 Fe10 C13 C12 -36.6(3)
C15 Fe10 C13 C14 39.0(3)
C9 Fe10 C13 C14 -99.0(3)
C5 Fe10 C13 C14 -59.8(4)
C7 Fe10 C13 C14 179.4(3)
C8 Fe10 C13 C14 -142.5(3)
C12 Fe10 C13 C14 119.4(4)
C11 Fe10 C13 C14 82.8(3)
C12 C13 C14 C15 -0.1(5)
Fe10 C13 C14 C15 -60.1(3)
C12 C13 C14 P3 178.9(4)
Fe10 C13 C14 P3 118.9(4)
C12 C13 C14 Fe10 60.0(3)
C28 P3 C14 C13 -27.5(5)
C34 P3 C14 C13 78.2(4)
Pt1 P3 C14 C13 -149.4(4)
C28 P3 C14 C15 151.4(4)
C34 P3 C14 C15 -103.0(4)
Pt1 P3 C14 C15 29.4(4)
C28 P3 C14 Fe10 64.2(3)
C34 P3 C14 Fe10 169.9(3)
Pt1 P3 C14 Fe10 -57.8(3)
C15 Fe10 C14 C13 -117.9(4)
C9 Fe10 C14 C13 98.1(3)
C5 Fe10 C14 C13 142.7(3)
C6 Fe10 C14 C13 -179.6(3)
C8 Fe10 C14 C13 61.9(4)
C12 Fe10 C14 C13 -37.1(3)
C11 Fe10 C14 C13 -79.7(3)
C9 Fe10 C14 C15 -144.0(3)
C13 Fe10 C14 C15 117.9(4)
C5 Fe10 C14 C15 -99.4(3)
C6 Fe10 C14 C15 -61.8(4)
C8 Fe10 C14 C15 179.7(3)
C12 Fe10 C14 C15 80.7(3)
C11 Fe10 C14 C15 38.1(3)
C15 Fe10 C14 P3 117.7(4)
C9 Fe10 C14 P3 -26.3(3)
C13 Fe10 C14 P3 -124.5(4)
C5 Fe10 C14 P3 18.2(3)
C6 Fe10 C14 P3 55.9(4)
C8 Fe10 C14 P3 -62.6(4)
C12 Fe10 C14 P3 -161.6(4)
C11 Fe10 C14 P3 155.8(3)
C12 C11 C15 C14 1.2(6)
Fe10 C11 C15 C14 59.6(3)
C12 C11 C15 Fe10 -58.3(4)
C13 C14 C15 C11 -0.7(5)
P3 C14 C15 C11 -179.7(3)
Fe10 C14 C15 C11 -61.2(3)
C13 C14 C15 Fe10 60.5(3)
P3 C14 C15 Fe10 -118.6(3)
C14 Fe10 C15 C11 117.9(4)
C9 Fe10 C15 C11 177.9(3)
C13 Fe10 C15 C11 79.2(3)
C5 Fe10 C15 C11 -145.0(3)
C6 Fe10 C15 C11 -100.6(3)
C7 Fe10 C15 C11 -63.2(4)
C12 Fe10 C15 C11 35.9(3)
C9 Fe10 C15 C14 60.0(4)
C13 Fe10 C15 C14 -38.7(3)
C5 Fe10 C15 C14 97.1(3)
C6 Fe10 C15 C14 141.4(3)
C7 Fe10 C15 C14 178.9(3)
C12 Fe10 C15 C14 -82.0(3)
C11 Fe10 C15 C14 -117.9(4)
C5 P2 C16 C21 -26.8(4)
C22 P2 C16 C21 78.5(4)
Pt1 P2 C16 C21 -161.6(3)
C5 P2 C16 C17 158.0(4)
C22 P2 C16 C17 -96.8(4)
Pt1 P2 C16 C17 23.1(4)
C21 C16 C17 C18 -1.0(7)
P2 C16 C17 C18 174.3(4)
C16 C17 C18 C19 0.0(7)
C17 C18 C19 C20 0.3(8)
C18 C19 C20 C21 0.3(8)
C19 C20 C21 C16 -1.2(8)
C17 C16 C21 C20 1.6(7)
P2 C16 C21 C20 -173.7(4)
C5 P2 C22 C23 -99.0(4)
C16 P2 C22 C23 153.4(4)
Pt1 P2 C22 C23 33.6(4)
C5 P2 C22 C27 79.8(4)
C16 P2 C22 C27 -27.8(4)
Pt1 P2 C22 C27 -147.6(3)
C27 C22 C23 C24 0.5(7)
P2 C22 C23 C24 179.4(4)
C22 C23 C24 C25 0.4(7)
C23 C24 C25 C26 -0.6(8)
C24 C25 C26 C27 0.0(7)
C25 C26 C27 C22 1.0(7)
C23 C22 C27 C26 -1.2(7)
P2 C22 C27 C26 180.0(4)
C14 P3 C28 C29 60.3(4)
C34 P3 C28 C29 -45.6(4)
Pt1 P3 C28 C29 -179.1(3)
C14 P3 C28 C33 -121.4(4)
C34 P3 C28 C33 132.7(4)
Pt1 P3 C28 C33 -0.8(4)
C33 C28 C29 C30 3.8(7)
P3 C28 C29 C30 -177.9(4)
C28 C29 C30 C31 -1.1(9)
C29 C30 C31 C32 -2.2(9)
C30 C31 C32 C33 2.7(9)
C31 C32 C33 C28 0.0(8)
C29 C28 C33 C32 -3.2(7)
P3 C28 C33 C32 178.4(4)
C14 P3 C34 C39 -150.0(4)
C28 P3 C34 C39 -40.8(4)
Pt1 P3 C34 C39 86.0(4)
C14 P3 C34 C35 27.8(4)
C28 P3 C34 C35 137.1(4)
Pt1 P3 C34 C35 -96.2(4)
C39 C34 C35 C36 3.0(7)
P3 C34 C35 C36 -174.9(4)
C34 C35 C36 C37 -2.1(8)
C35 C36 C37 C38 0.3(9)
C36 C37 C38 C39 0.5(9)
C35 C34 C39 C38 -2.1(7)
P3 C34 C39 C38 175.7(4)
C37 C38 C39 C34 0.4(8)
C47 P4 C40 N41 -179.0(3)
C53 P4 C40 N41 -67.5(4)
Pt1 P4 C40 N41 64.5(4)
C47 P4 C40 C46 -4.7(5)
C53 P4 C40 C46 106.8(4)
Pt1 P4 C40 C46 -121.2(4)
C46 C40 N41 C42 0.5(7)
P4 C40 N41 C42 175.1(4)
C40 N41 C42 C44 0.7(7)
C40 N41 C42 C43 -177.5(4)
N41 C42 C44 C45 -1.6(7)
C43 C42 C44 C45 176.4(5)
C42 C44 C45 C46 1.4(8)
N41 C40 C46 C45 -0.8(7)
P4 C40 C46 C45 -174.9(4)
C44 C45 C46 C40 -0.1(7)
C53 P4 C47 C52 16.9(5)
C40 P4 C47 C52 122.0(4)
Pt1 P4 C47 C52 -108.3(4)
C53 P4 C47 C48 -172.9(4)
C40 P4 C47 C48 -67.8(4)
Pt1 P4 C47 C48 61.9(4)
C52 C47 C48 C49 -0.3(7)
P4 C47 C48 C49 -170.8(4)
C47 C48 C49 C50 2.0(8)
C48 C49 C50 C51 -1.9(8)
C49 C50 C51 C52 0.0(8)
C50 C51 C52 C47 1.7(8)
C48 C47 C52 C51 -1.5(7)
P4 C47 C52 C51 168.7(4)
C47 P4 C53 C54 -108.5(4)
C40 P4 C53 C54 142.9(4)
Pt1 P4 C53 C54 7.5(5)
C47 P4 C53 C58 72.8(4)
C40 P4 C53 C58 -35.8(4)
Pt1 P4 C53 C58 -171.2(3)
C58 C53 C54 C55 0.3(7)
P4 C53 C54 C55 -178.4(4)
C53 C54 C55 C56 1.7(8)
C54 C55 C56 C57 -1.9(8)
C55 C56 C57 C58 0.1(8)
C56 C57 C58 C53 2.0(7)
C54 C53 C58 C57 -2.2(7)
P4 C53 C58 C57 176.6(4)
O64 S59 C66 F62 179.5(4)
O65 S59 C66 F62 58.9(4)
O63 S59 C66 F62 -61.0(4)
O64 S59 C66 F61 -59.0(4)
O65 S59 C66 F61 -179.6(4)
O63 S59 C66 F61 60.5(4)
O64 S59 C66 F60 59.8(4)
O65 S59 C66 F60 -60.7(4)
O63 S59 C66 F60 179.3(4)
O71 S67 C74 F69 -51.6(5)
O72 S67 C74 F69 -173.1(4)
O73 S67 C74 F69 67.5(5)
O71 S67 C74 F68 66.9(5)
O72 S67 C74 F68 -54.6(5)
O73 S67 C74 F68 -174.0(5)
O71 S67 C74 F70 -170.9(4)
O72 S67 C74 F70 67.6(5)
O73 S67 C74 F70 -51.7(5)
